data_2213071
loop_
_publ_author_name
'Fu-Yong Fang'
'Xian-Xia Guo'
'Wen-Dong Song'

_publ_section_title
;
 Poly[[[diaquabis(1,10-phenanthroline)samarium(III)]-tri-\m~2~-oxalato]
 tetrahydrate]
;
_journal_coeditor_code ZL2003
_journal_issue 4
_journal_name_full 'Acta Crystallographica Section E'
_journal_page_first m1031
_journal_page_last m1033
_journal_paper_doi 10.1107/S1600536807010586
_journal_volume 63
_journal_year 2007
_chemical_formula_iupac '[Sm2 (C2 O4)3 (C10 H8 N2)2 (H2 O)2], 4H2 O'
_chemical_formula_moiety 'C30 H20 N4 O14 Sm2, 4(H2 O)'
_chemical_formula_sum 'C30 H28 N4 O18 Sm2'
_chemical_formula_weight 1033.26
_chemical_name_systematic
;
Poly[[[diaquabis(1,10-phenanthroline)samarium(III)]-tri-\m~2~-oxalato]
tetrahydrate]
;
_space_group_IT_number 2
_symmetry_cell_setting triclinic
_symmetry_space_group_name_Hall '-P 1'
_symmetry_space_group_name_H-M 'P -1'
_atom_sites_solution_hydrogens geom
_atom_sites_solution_primary direct
_atom_sites_solution_secondary difmap
_audit_creation_method SHELXL-97
_cell_angle_alpha 109.2290(10)
_cell_angle_beta 106.4490(10)
_cell_angle_gamma 95.7000(10)
_cell_formula_units_Z 2
_cell_length_a 10.17160(10)
_cell_length_b 12.4806(2)
_cell_length_c 14.7630(2)
_cell_measurement_reflns_used 5970
_cell_measurement_temperature 293(2)
_cell_measurement_theta_max 26.00
_cell_measurement_theta_min 1.21
_cell_volume 1658.33(4)
_computing_cell_refinement SMART
_computing_data_collection 'SMART (Bruker, 1998)'
_computing_data_reduction 'SAINT (Bruker, 1999)'
_computing_molecular_graphics 'SHELXTL (Bruker, 1998)'
_computing_publication_material SHELXTL
_computing_structure_refinement 'SHELXL97 (Sheldrick, 1997)'
_computing_structure_solution 'SHELXS97 (Sheldrick, 1997)'
_diffrn_ambient_temperature 293(2)
_diffrn_measured_fraction_theta_full 0.979
_diffrn_measured_fraction_theta_max 0.979
_diffrn_measurement_device_type 'Bruker APEX II area-detector'
_diffrn_measurement_method '\f and \w'
_diffrn_radiation_monochromator graphite
_diffrn_radiation_source 'fine-focus sealed tube'
_diffrn_radiation_type MoK\a
_diffrn_radiation_wavelength 0.71073
_diffrn_reflns_av_R_equivalents 0.0177
_diffrn_reflns_av_sigmaI/netI 0.0318
_diffrn_reflns_limit_h_max 12
_diffrn_reflns_limit_h_min -9
_diffrn_reflns_limit_k_max 15
_diffrn_reflns_limit_k_min -15
_diffrn_reflns_limit_l_max 18
_diffrn_reflns_limit_l_min -18
_diffrn_reflns_number 10096
_diffrn_reflns_theta_full 26.00
_diffrn_reflns_theta_max 26.00
_diffrn_reflns_theta_min 2.14
_diffrn_standards_number 0
_exptl_absorpt_coefficient_mu 3.597
_exptl_absorpt_correction_T_max 0.649
_exptl_absorpt_correction_T_min 0.514
_exptl_absorpt_correction_type multi-scan
_exptl_absorpt_process_details '(SADABS; Sheldrick, 1996)'
_exptl_crystal_colour colorless
_exptl_crystal_density_diffrn 2.069
_exptl_crystal_density_method 'not measured'
_exptl_crystal_description block
_exptl_crystal_F_000 1008
_exptl_crystal_size_max 0.20
_exptl_crystal_size_mid 0.15
_exptl_crystal_size_min 0.12
_refine_diff_density_max 0.504
_refine_diff_density_min -2.610
_refine_ls_extinction_method none
_refine_ls_goodness_of_fit_ref 1.060
_refine_ls_hydrogen_treatment mixed
_refine_ls_matrix_type full
_refine_ls_number_parameters 523
_refine_ls_number_reflns 6377
_refine_ls_number_restraints 21
_refine_ls_restrained_S_all 1.078
_refine_ls_R_factor_all 0.0324
_refine_ls_R_factor_gt 0.0274
_refine_ls_shift/su_max 0.001
_refine_ls_shift/su_mean 0.000
_refine_ls_structure_factor_coef Fsqd
_refine_ls_weighting_details 'calc w=1/[\s^2^(Fo^2^)+(0.0513P)^2^] where P=(Fo^2^+2Fc^2^)/3'
_refine_ls_weighting_scheme calc
_refine_ls_wR_factor_gt 0.0720
_refine_ls_wR_factor_ref 0.0810
_reflns_number_gt 5578
_reflns_number_total 6377
_reflns_threshold_expression I>2\s(I)
_cod_data_source_file zl2003.cif
_cod_data_source_block I
_cod_original_cell_volume 1658.32(4)
_cod_database_code 2213071
_cod_database_fobs_code 2213071

loop_
_symmetry_equiv_pos_as_xyz
'x, y, z'
'-x, -y, -z'

loop_
_atom_site_type_symbol
_atom_site_label
_atom_site_fract_x
_atom_site_fract_y
_atom_site_fract_z
_atom_site_U_iso_or_equiv
_atom_site_adp_type
_atom_site_calc_flag
_atom_site_refinement_flags
_atom_site_occupancy
C C1 0.4838(4) 0.7321(3) 0.2511(3) 0.0267(8) Uani d . 1
C C2 0.6140(4) 0.7188(3) 0.2173(3) 0.0270(8) Uani d . 1
C C3 0.5396(4) 0.4089(4) 0.1681(3) 0.0286(9) Uani d . 1
C C4 0.6979(4) 0.4097(3) 0.2056(3) 0.0257(8) Uani d . 1
C C5 0.4803(4) 0.5586(3) 0.5236(3) 0.0283(9) Uani d . 1
C C6 0.5759(4) 1.0064(3) 0.0347(3) 0.0259(8) Uani d . 1
C C7 0.4811(5) 1.0577(4) 0.2161(3) 0.0352(10) Uani d . 1
H H7 0.5718 1.0448 0.2271 0.042 Uiso calc R 1
C C8 0.4656(6) 1.1676(4) 0.2661(4) 0.0439(12) Uani d . 1
H H8 0.5437 1.2273 0.3070 0.053 Uiso calc R 1
C C9 0.3344(6) 1.1870(4) 0.2546(4) 0.0453(12) Uani d . 1
H H9 0.3215 1.2608 0.2873 0.054 Uiso calc R 1
C C10 0.2178(5) 1.0954(4) 0.1931(3) 0.0375(10) Uani d . 1
C C11 0.0769(6) 1.1077(5) 0.1828(4) 0.0478(12) Uani d . 1
H H11 0.0603 1.1799 0.2158 0.057 Uiso calc R 1
C C12 -0.0315(5) 1.0183(5) 0.1273(4) 0.0466(12) Uani d . 1
H H12 -0.1220 1.0288 0.1230 0.056 Uiso calc R 1
C C13 -0.0108(5) 0.9059(4) 0.0739(3) 0.0375(10) Uani d . 1
C C14 -0.1225(5) 0.8098(5) 0.0139(4) 0.0460(12) Uani d . 1
H H14 -0.2141 0.8165 0.0096 0.055 Uiso calc R 1
C C15 -0.0957(5) 0.7070(5) -0.0377(4) 0.0473(12) Uani d . 1
H H15 -0.1687 0.6428 -0.0779 0.057 Uiso calc R 1
C C16 0.0428(5) 0.6988(4) -0.0297(3) 0.0380(10) Uani d . 1
H H16 0.0595 0.6280 -0.0658 0.046 Uiso calc R 1
C C17 0.1263(4) 0.8898(4) 0.0793(3) 0.0298(9) Uani d . 1
C C18 0.2433(4) 0.9860(3) 0.1430(3) 0.0279(8) Uani d . 1
C C19 0.6495(5) 0.8940(4) 0.5422(3) 0.0385(10) Uani d . 1
H H19 0.5554 0.8564 0.5137 0.046 Uiso calc R 1
C C20 0.6854(6) 1.0089(4) 0.6119(4) 0.0478(13) Uani d . 1
H H20 0.6166 1.0466 0.6293 0.057 Uiso calc R 1
C C21 0.8224(7) 1.0641(4) 0.6538(4) 0.0508(14) Uani d . 1
H H21 0.8482 1.1404 0.7003 0.061 Uiso calc R 1
C C22 0.9242(6) 1.0066(4) 0.6270(3) 0.0430(12) Uani d . 1
C C23 1.0708(7) 1.0607(4) 0.6681(4) 0.0567(15) Uani d . 1
H H23 1.1004 1.1360 0.7165 0.068 Uiso calc R 1
C C24 1.1656(6) 1.0042(4) 0.6376(4) 0.0544(15) Uani d . 1
H H24 1.2596 1.0416 0.6645 0.065 Uiso calc R 1
C C25 1.1251(5) 0.8878(4) 0.5647(3) 0.0421(11) Uani d . 1
C C26 1.2224(6) 0.8268(5) 0.5323(4) 0.0502(13) Uani d . 1
H H26 1.3173 0.8615 0.5584 0.060 Uiso calc R 1
C C27 1.1761(5) 0.7166(5) 0.4623(4) 0.0510(13) Uani d . 1
H H27 1.2388 0.6754 0.4388 0.061 Uiso calc R 1
C C28 1.0345(5) 0.6661(4) 0.4263(4) 0.0423(11) Uani d . 1
H H28 1.0050 0.5900 0.3793 0.051 Uiso calc R 1
C C29 0.9827(5) 0.8309(4) 0.5243(3) 0.0341(10) Uani d . 1
C C30 0.8807(5) 0.8921(3) 0.5566(3) 0.0329(9) Uani d . 1
N N1 0.3746(4) 0.9679(3) 0.1525(2) 0.0279(7) Uani d . 1
N N2 0.1515(4) 0.7866(3) 0.0266(3) 0.0301(7) Uani d . 1
N N3 0.7440(4) 0.8360(3) 0.5147(3) 0.0336(8) Uani d . 1
N N4 0.9384(4) 0.7202(3) 0.4551(3) 0.0327(8) Uani d . 1
O O1 0.4867(3) 0.7132(3) 0.3296(2) 0.0335(7) Uani d . 1
O O2 0.3873(3) 0.7601(3) 0.1962(2) 0.0373(7) Uani d . 1
O O3 0.7101(3) 0.6864(3) 0.2695(2) 0.0334(7) Uani d . 1
O O4 0.6157(3) 0.7426(3) 0.1420(2) 0.0343(7) Uani d . 1
O O5 0.4955(3) 0.4784(3) 0.2286(2) 0.0367(7) Uani d . 1
O O6 0.4716(3) 0.3388(3) 0.0794(2) 0.0437(8) Uani d . 1
O O7 0.7675(3) 0.4725(2) 0.2970(2) 0.0312(6) Uani d . 1
O O8 0.7455(3) 0.3471(3) 0.1432(2) 0.0332(7) Uani d . 1
O O9 0.4107(4) 0.5618(2) 0.5819(2) 0.0377(7) Uani d . 1
O O10 0.5211(3) 0.6404(2) 0.5004(2) 0.0327(6) Uani d . 1
O O11 0.6588(3) 1.1005(2) 0.0627(2) 0.0303(6) Uani d . 1
O O12 0.6003(3) 0.9218(2) 0.0601(2) 0.0301(6) Uani d . 1
O O1W 0.3270(6) 0.5642(3) 0.0164(3) 0.0809(16) Uani d D 1
H H1W 0.256(6) 0.517(5) -0.028(5) 0.121 Uiso d D 1
H H2W 0.361(8) 0.527(6) 0.049(5) 0.121 Uiso d D 1
O O2W 0.8222(4) 0.6129(3) 0.5631(2) 0.0471(8) Uani d D 1
H H4W 0.903(3) 0.647(5) 0.587(4) 0.071 Uiso d D 1
H H3W 0.810(5) 0.587(5) 0.605(3) 0.071 Uiso d D 1
O O3W 0.7480(4) 0.5376(4) 0.7024(3) 0.0559(10) Uani d D 1
H H6W 0.797(5) 0.500(5) 0.734(5) 0.084 Uiso d D 1
H H5W 0.667(3) 0.530(6) 0.709(5) 0.084 Uiso d D 1
O O4W 0.1326(5) 0.3750(4) 0.8570(3) 0.0608(10) Uani d D 1
H H7W 0.178(6) 0.375(6) 0.816(4) 0.091 Uiso d D 1
H H8W 0.160(7) 0.327(5) 0.886(5) 0.091 Uiso d D 1
O O5W 0.1009(5) 0.7206(4) 0.6868(4) 0.0720(12) Uani d D 1
H H9W 0.122(3) 0.684(5) 0.634(2) 0.108 Uiso d D 1
H H10W 0.081(5) 0.667(4) 0.710(4) 0.108 Uiso d D 1
O O6W 0.1495(5) 0.5978(4) 0.1865(5) 0.0855(15) Uani d D 1
H H11W 0.203(6) 0.667(3) 0.214(6) 0.128 Uiso d D 1
H H12W 0.066(3) 0.604(6) 0.158(6) 0.128 Uiso d D 1
Sm Sm1 0.67090(2) 0.616669(16) 0.398451(14) 0.02428(7) Uani d . 1
Sm Sm2 0.405893(19) 0.770463(16) 0.031268(13) 0.02208(7) Uani d . 1

loop_
_atom_site_aniso_label
_atom_site_aniso_U_11
_atom_site_aniso_U_22
_atom_site_aniso_U_33
_atom_site_aniso_U_12
_atom_site_aniso_U_13
_atom_site_aniso_U_23
C1 0.032(2) 0.0223(19) 0.0212(19) 0.0038(16) 0.0052(16) 0.0065(15)
C2 0.028(2) 0.0236(19) 0.0236(19) -0.0009(16) 0.0049(16) 0.0072(16)
C3 0.029(2) 0.029(2) 0.026(2) 0.0046(17) 0.0070(17) 0.0097(17)
C4 0.033(2) 0.0221(19) 0.0231(19) 0.0071(16) 0.0089(16) 0.0095(16)
C5 0.040(2) 0.0215(19) 0.0201(19) 0.0035(17) 0.0079(17) 0.0058(15)
C6 0.027(2) 0.027(2) 0.0255(19) 0.0065(16) 0.0085(16) 0.0115(16)
C7 0.037(2) 0.034(2) 0.025(2) 0.0037(19) 0.0062(18) 0.0044(18)
C8 0.056(3) 0.031(2) 0.031(2) -0.001(2) 0.008(2) 0.0025(19)
C9 0.066(3) 0.030(2) 0.034(2) 0.015(2) 0.016(2) 0.004(2)
C10 0.049(3) 0.040(2) 0.028(2) 0.022(2) 0.015(2) 0.0130(19)
C11 0.060(3) 0.050(3) 0.046(3) 0.035(3) 0.025(3) 0.020(2)
C12 0.043(3) 0.064(3) 0.044(3) 0.030(3) 0.018(2) 0.025(3)
C13 0.033(2) 0.054(3) 0.032(2) 0.016(2) 0.0113(19) 0.023(2)
C14 0.030(2) 0.070(4) 0.039(3) 0.011(2) 0.010(2) 0.023(3)
C15 0.025(2) 0.068(4) 0.040(3) -0.002(2) 0.005(2) 0.017(3)
C16 0.033(2) 0.041(3) 0.032(2) -0.002(2) 0.0110(19) 0.0057(19)
C17 0.031(2) 0.037(2) 0.026(2) 0.0086(18) 0.0102(17) 0.0156(18)
C18 0.035(2) 0.029(2) 0.0226(19) 0.0088(17) 0.0100(17) 0.0121(17)
C19 0.053(3) 0.033(2) 0.037(2) 0.014(2) 0.021(2) 0.015(2)
C20 0.080(4) 0.034(3) 0.039(3) 0.022(3) 0.030(3) 0.014(2)
C21 0.085(4) 0.026(2) 0.038(3) 0.006(3) 0.023(3) 0.007(2)
C22 0.067(3) 0.026(2) 0.029(2) 0.002(2) 0.009(2) 0.0098(19)
C23 0.079(4) 0.029(3) 0.042(3) -0.011(3) 0.007(3) 0.006(2)
C24 0.054(3) 0.039(3) 0.047(3) -0.014(2) -0.005(3) 0.012(2)
C25 0.045(3) 0.039(3) 0.033(2) -0.005(2) 0.001(2) 0.017(2)
C26 0.036(3) 0.059(3) 0.050(3) 0.000(2) 0.003(2) 0.027(3)
C27 0.037(3) 0.058(3) 0.055(3) 0.009(2) 0.012(2) 0.019(3)
C28 0.042(3) 0.042(3) 0.039(3) 0.010(2) 0.010(2) 0.012(2)
C29 0.038(2) 0.032(2) 0.026(2) 0.0001(18) -0.0004(18) 0.0137(18)
C30 0.046(3) 0.026(2) 0.023(2) 0.0011(18) 0.0055(18) 0.0105(17)
N1 0.0333(19) 0.0270(17) 0.0225(16) 0.0054(14) 0.0093(14) 0.0087(14)
N2 0.0286(18) 0.0313(18) 0.0257(17) 0.0020(14) 0.0066(14) 0.0079(15)
N3 0.043(2) 0.0275(18) 0.0292(19) 0.0091(16) 0.0098(16) 0.0107(15)
N4 0.034(2) 0.0282(18) 0.0317(19) 0.0032(15) 0.0052(15) 0.0112(15)
O1 0.0423(18) 0.0385(17) 0.0256(15) 0.0148(14) 0.0148(13) 0.0150(13)
O2 0.0405(18) 0.0489(19) 0.0313(16) 0.0181(15) 0.0129(13) 0.0228(14)
O3 0.0290(15) 0.0452(18) 0.0327(16) 0.0088(13) 0.0083(12) 0.0243(14)
O4 0.0293(15) 0.0494(18) 0.0316(16) 0.0067(13) 0.0097(12) 0.0252(14)
O5 0.0321(17) 0.0373(17) 0.0301(16) 0.0060(13) 0.0100(13) 0.0003(13)
O6 0.0328(17) 0.050(2) 0.0300(17) 0.0091(15) 0.0045(13) -0.0022(15)
O7 0.0332(16) 0.0280(14) 0.0236(14) 0.0071(12) 0.0049(12) 0.0025(12)
O8 0.0308(16) 0.0342(16) 0.0265(15) 0.0082(13) 0.0058(12) 0.0043(12)
O9 0.058(2) 0.0225(14) 0.0387(17) 0.0071(14) 0.0285(16) 0.0094(13)
O10 0.0454(18) 0.0239(14) 0.0342(16) 0.0057(13) 0.0180(13) 0.0141(12)
O11 0.0265(15) 0.0295(15) 0.0334(15) 0.0020(12) 0.0037(12) 0.0166(12)
O12 0.0254(15) 0.0295(15) 0.0406(16) 0.0083(11) 0.0093(12) 0.0203(13)
O1W 0.116(4) 0.045(2) 0.050(2) -0.027(2) -0.014(2) 0.027(2)
O2W 0.047(2) 0.057(2) 0.0391(19) 0.0041(17) 0.0060(16) 0.0290(17)
O3W 0.058(2) 0.066(3) 0.051(2) 0.011(2) 0.020(2) 0.0300(19)
O4W 0.067(3) 0.057(2) 0.065(3) 0.014(2) 0.035(2) 0.020(2)
O5W 0.072(3) 0.093(3) 0.075(3) 0.041(3) 0.024(2) 0.054(3)
O6W 0.058(3) 0.083(3) 0.124(5) 0.015(2) 0.022(3) 0.057(3)
Sm1 0.03183(13) 0.02100(12) 0.01871(11) 0.00441(8) 0.00696(9) 0.00747(8)
Sm2 0.02451(12) 0.02126(12) 0.01917(11) 0.00450(8) 0.00522(8) 0.00784(8)

loop_
_atom_type_symbol
_atom_type_description
_atom_type_scat_dispersion_real
_atom_type_scat_dispersion_imag
_atom_type_scat_source
C C 0.0033 0.0016 'International Tables Vol C Tables 4.2.6.8 and 6.1.1.4'
H H 0.0000 0.0000 'International Tables Vol C Tables 4.2.6.8 and 6.1.1.4'
N N 0.0061 0.0033 'International Tables Vol C Tables 4.2.6.8 and 6.1.1.4'
O O 0.0106 0.0060 'International Tables Vol C Tables 4.2.6.8 and 6.1.1.4'
Sm Sm -0.1638 3.4418 'International Tables Vol C Tables 4.2.6.8 and 6.1.1.4'

loop_
_geom_angle_atom_site_label_1
_geom_angle_atom_site_label_2
_geom_angle_atom_site_label_3
_geom_angle_site_symmetry_1
_geom_angle_site_symmetry_3
_geom_angle
_geom_angle_publ_flag
O2 C1 O1 . . 127.3(4) ?
O2 C1 C2 . . 115.7(3) ?
O1 C1 C2 . . 116.9(4) ?
O4 C2 O3 . . 125.5(4) ?
O4 C2 C1 . . 117.8(4) ?
O3 C2 C1 . . 116.6(3) ?
O5 C3 O6 . . 127.9(4) ?
O5 C3 C4 . . 116.4(4) ?
O6 C3 C4 . . 115.6(4) ?
O8 C4 O7 . . 125.5(4) ?
O8 C4 C3 . . 117.1(3) ?
O7 C4 C3 . . 117.4(4) ?
O10 C5 O9 . . 126.6(4) ?
O10 C5 C5 . 2_666 117.2(4) ?
O9 C5 C5 . 2_666 116.3(4) ?
O11 C6 O12 . . 126.8(4) ?
O11 C6 C6 . 2_675 117.0(4) ?
O12 C6 C6 . 2_675 116.1(4) ?
N1 C7 C8 . . 124.6(4) ?
N1 C7 H7 . . 117.7 ?
C8 C7 H7 . . 117.7 ?
C9 C8 C7 . . 118.6(4) ?
C9 C8 H8 . . 120.7 ?
C7 C8 H8 . . 120.7 ?
C8 C9 C10 . . 119.8(4) ?
C8 C9 H9 . . 120.1 ?
C10 C9 H9 . . 120.1 ?
C9 C10 C18 . . 117.8(4) ?
C9 C10 C11 . . 122.8(4) ?
C18 C10 C11 . . 119.3(4) ?
C12 C11 C10 . . 121.6(5) ?
C12 C11 H11 . . 119.2 ?
C10 C11 H11 . . 119.2 ?
C11 C12 C13 . . 121.0(4) ?
C11 C12 H12 . . 119.5 ?
C13 C12 H12 . . 119.5 ?
C14 C13 C17 . . 117.7(4) ?
C14 C13 C12 . . 122.6(4) ?
C17 C13 C12 . . 119.7(4) ?
C15 C14 C13 . . 119.5(4) ?
C15 C14 H14 . . 120.3 ?
C13 C14 H14 . . 120.3 ?
C14 C15 C16 . . 119.3(5) ?
C14 C15 H15 . . 120.4 ?
C16 C15 H15 . . 120.4 ?
N2 C16 C15 . . 123.4(5) ?
N2 C16 H16 . . 118.3 ?
C15 C16 H16 . . 118.3 ?
N2 C17 C13 . . 122.2(4) ?
N2 C17 C18 . . 119.0(4) ?
C13 C17 C18 . . 118.8(4) ?
N1 C18 C10 . . 122.1(4) ?
N1 C18 C17 . . 118.4(4) ?
C10 C18 C17 . . 119.4(4) ?
N3 C19 C20 . . 123.0(5) ?
N3 C19 H19 . . 118.5 ?
C20 C19 H19 . . 118.5 ?
C21 C20 C19 . . 118.8(5) ?
C21 C20 H20 . . 120.6 ?
C19 C20 H20 . . 120.6 ?
C20 C21 C22 . . 120.0(4) ?
C20 C21 H21 . . 120.0 ?
C22 C21 H21 . . 120.0 ?
C21 C22 C30 . . 118.2(5) ?
C21 C22 C23 . . 122.6(5) ?
C30 C22 C23 . . 119.3(5) ?
C24 C23 C22 . . 121.0(5) ?
C24 C23 H23 . . 119.5 ?
C22 C23 H23 . . 119.5 ?
C23 C24 C25 . . 121.4(5) ?
C23 C24 H24 . . 119.3 ?
C25 C24 H24 . . 119.3 ?
C26 C25 C29 . . 118.3(4) ?
C26 C25 C24 . . 122.4(5) ?
C29 C25 C24 . . 119.3(5) ?
C27 C26 C25 . . 119.1(5) ?
C27 C26 H26 . . 120.4 ?
C25 C26 H26 . . 120.4 ?
C26 C27 C28 . . 119.3(5) ?
C26 C27 H27 . . 120.3 ?
C28 C27 H27 . . 120.3 ?
N4 C28 C27 . . 123.7(5) ?
N4 C28 H28 . . 118.1 ?
C27 C28 H28 . . 118.1 ?
N4 C29 C25 . . 121.8(4) ?
N4 C29 C30 . . 118.9(4) ?
C25 C29 C30 . . 119.3(4) ?
N3 C30 C22 . . 122.3(4) ?
N3 C30 C29 . . 118.0(4) ?
C22 C30 C29 . . 119.8(4) ?
C7 N1 C18 . . 116.9(4) ?
C7 N1 Sm2 . . 124.1(3) ?
C18 N1 Sm2 . . 118.6(3) ?
C16 N2 C17 . . 117.9(4) ?
C16 N2 Sm2 . . 122.3(3) ?
C17 N2 Sm2 . . 119.6(3) ?
C19 N3 C30 . . 117.9(4) ?
C19 N3 Sm1 . . 120.8(3) ?
C30 N3 Sm1 . . 121.1(3) ?
C28 N4 C29 . . 117.7(4) ?
C28 N4 Sm1 . . 123.5(3) ?
C29 N4 Sm1 . . 118.6(3) ?
C1 O1 Sm1 . . 118.5(3) ?
C1 O2 Sm2 . . 118.8(3) ?
C2 O3 Sm1 . . 120.0(3) ?
C2 O4 Sm2 . . 121.2(3) ?
C3 O5 Sm1 . . 118.4(3) ?
C3 O6 Sm2 . 2_665 120.4(3) ?
C4 O7 Sm1 . . 121.1(3) ?
C4 O8 Sm2 . 2_665 121.1(3) ?
C5 O9 Sm1 . 2_666 119.1(3) ?
C5 O10 Sm1 . . 120.0(3) ?
C6 O11 Sm2 . 2_675 117.7(2) ?
C6 O12 Sm2 . . 119.6(2) ?
Sm2 O1W H1W . . 125(5) ?
Sm2 O1W H2W . . 132(5) ?
H1W O1W H2W . . 103(3) ?
Sm1 O2W H4W . . 119(4) ?
Sm1 O2W H3W . . 135(4) ?
H4W O2W H3W . . 105(3) ?
H6W O3W H5W . . 108(3) ?
H7W O4W H8W . . 108(3) ?
H9W O5W H10W . . 105(3) ?
H11W O6W H12W . . 108(3) ?
O10 Sm1 O7 . . 142.51(10) y
O10 Sm1 O9 . 2_666 67.00(9) y
O7 Sm1 O9 . 2_666 75.58(10) y
O10 Sm1 O3 . . 137.47(10) y
O7 Sm1 O3 . . 73.69(10) y
O9 Sm1 O3 2_666 . 140.83(10) y
O10 Sm1 O1 . . 72.64(9) y
O7 Sm1 O1 . . 125.13(9) y
O9 Sm1 O1 2_666 . 116.33(11) y
O3 Sm1 O1 . . 65.71(10) y
O10 Sm1 O2W . . 76.25(11) y
O7 Sm1 O2W . . 93.52(11) y
O9 Sm1 O2W 2_666 . 69.82(11) y
O3 Sm1 O2W . . 135.39(11) y
O1 Sm1 O2W . . 141.35(11) y
O10 Sm1 O5 . . 99.40(10) y
O7 Sm1 O5 . . 65.38(9) y
O9 Sm1 O5 2_666 . 71.69(11) y
O3 Sm1 O5 . . 73.74(10) y
O1 Sm1 O5 . . 68.84(10) y
O2W Sm1 O5 . . 139.67(11) y
O10 Sm1 N3 . . 75.63(11) y
O7 Sm1 N3 . . 138.21(11) y
O9 Sm1 N3 2_666 . 135.10(10) y
O3 Sm1 N3 . . 83.95(11) y
O1 Sm1 N3 . . 72.52(10) y
O2W Sm1 N3 . . 78.04(11) y
O5 Sm1 N3 . . 140.63(10) y
O10 Sm1 N4 . . 127.74(10) y
O7 Sm1 N4 . . 76.43(10) y
O9 Sm1 N4 2_666 . 125.11(11) y
O3 Sm1 N4 . . 69.55(10) y
O1 Sm1 N4 . . 118.45(10) y
O2W Sm1 N4 . . 65.91(11) y
O5 Sm1 N4 . . 132.78(10) y
N3 Sm1 N4 . . 62.66(12) y
O4 Sm2 O12 . . 72.39(9) y
O4 Sm2 O8 . 2_665 131.90(10) y
O12 Sm2 O8 . 2_665 119.23(10) y
O4 Sm2 O6 . 2_665 73.01(10) y
O12 Sm2 O6 . 2_665 78.50(10) y
O8 Sm2 O6 2_665 2_665 65.40(10) y
O4 Sm2 O11 . 2_675 138.26(9) y
O12 Sm2 O11 . 2_675 65.95(9) y
O8 Sm2 O11 2_665 2_675 70.84(10) y
O6 Sm2 O11 2_665 2_675 95.71(11) y
O4 Sm2 O1W . . 78.70(14) y
O12 Sm2 O1W . . 146.94(16) y
O8 Sm2 O1W 2_665 . 70.21(12) y
O6 Sm2 O1W 2_665 . 78.00(17) y
O11 Sm2 O1W 2_675 . 139.46(11) y
O4 Sm2 O2 . . 64.97(10) y
O12 Sm2 O2 . . 112.46(10) y
O8 Sm2 O2 2_665 . 128.30(10) y
O6 Sm2 O2 2_665 . 129.26(11) y
O11 Sm2 O2 2_675 . 134.65(10) y
O1W Sm2 O2 . . 67.28(13) y
O4 Sm2 N2 . . 138.34(10) y
O12 Sm2 N2 . . 128.75(10) y
O8 Sm2 N2 2_665 . 74.10(10) y
O6 Sm2 N2 2_665 . 139.15(10) y
O11 Sm2 N2 2_675 . 75.15(10) y
O1W Sm2 N2 . . 83.84(17) y
O2 Sm2 N2 . . 73.42(10) y
O4 Sm2 N1 . . 100.81(10) y
O12 Sm2 N1 . . 72.36(10) y
O8 Sm2 N1 2_665 . 127.28(10) y
O6 Sm2 N1 2_665 . 150.65(11) y
O11 Sm2 N1 2_675 . 69.42(10) y
O1W Sm2 N1 . . 129.85(16) y
O2 Sm2 N1 . . 67.55(10) y
N2 Sm2 N1 . . 63.31(10) ?

loop_
_geom_bond_atom_site_label_1
_geom_bond_atom_site_label_2
_geom_bond_site_symmetry_2
_geom_bond_distance
_geom_bond_publ_flag
C1 O2 . 1.244(5) ?
C1 O1 . 1.249(5) ?
C1 C2 . 1.547(6) ?
C2 O4 . 1.245(5) ?
C2 O3 . 1.254(5) ?
C3 O5 . 1.243(5) ?
C3 O6 . 1.253(5) ?
C3 C4 . 1.545(6) ?
C4 O8 . 1.244(5) ?
C4 O7 . 1.260(5) ?
C5 O10 . 1.248(5) ?
C5 O9 . 1.254(5) ?
C5 C5 2_666 1.545(8) ?
C6 O11 . 1.244(5) ?
C6 O12 . 1.256(5) ?
C6 C6 2_675 1.551(7) ?
C7 N1 . 1.342(5) ?
C7 C8 . 1.376(6) ?
C7 H7 . 0.9300 ?
C8 C9 . 1.353(7) ?
C8 H8 . 0.9300 ?
C9 C10 . 1.406(7) ?
C9 H9 . 0.9300 ?
C10 C18 . 1.412(6) ?
C10 C11 . 1.427(7) ?
C11 C12 . 1.332(7) ?
C11 H11 . 0.9300 ?
C12 C13 . 1.434(7) ?
C12 H12 . 0.9300 ?
C13 C14 . 1.405(7) ?
C13 C17 . 1.412(6) ?
C14 C15 . 1.358(7) ?
C14 H14 . 0.9300 ?
C15 C16 . 1.397(7) ?
C15 H15 . 0.9300 ?
C16 N2 . 1.324(5) ?
C16 H16 . 0.9300 ?
C17 N2 . 1.360(5) ?
C17 C18 . 1.442(6) ?
C18 N1 . 1.353(5) ?
C19 N3 . 1.334(6) ?
C19 C20 . 1.400(7) ?
C19 H19 . 0.9300 ?
C20 C21 . 1.356(8) ?
C20 H20 . 0.9300 ?
C21 C22 . 1.392(8) ?
C21 H21 . 0.9300 ?
C22 C30 . 1.398(6) ?
C22 C23 . 1.437(8) ?
C23 C24 . 1.343(9) ?
C23 H23 . 0.9300 ?
C24 C25 . 1.427(7) ?
C24 H24 . 0.9300 ?
C25 C26 . 1.401(8) ?
C25 C29 . 1.409(6) ?
C26 C27 . 1.357(8) ?
C26 H26 . 0.9300 ?
C27 C28 . 1.385(7) ?
C27 H27 . 0.9300 ?
C28 N4 . 1.331(6) ?
C28 H28 . 0.9300 ?
C29 N4 . 1.357(5) ?
C29 C30 . 1.443(6) ?
C30 N3 . 1.357(6) ?
N1 Sm2 . 2.636(3) y
N2 Sm2 . 2.598(4) y
N3 Sm1 . 2.602(3) y
N4 Sm1 . 2.660(4) y
O1 Sm1 . 2.485(3) y
O2 Sm2 . 2.538(3) y
O3 Sm1 . 2.447(3) y
O4 Sm2 . 2.428(3) y
O5 Sm1 . 2.540(3) y
O6 Sm2 2_665 2.471(3) y
O7 Sm1 . 2.420(3) y
O8 Sm2 2_665 2.444(3) y
O9 Sm1 2_666 2.435(3) y
O10 Sm1 . 2.402(3) y
O11 Sm2 2_675 2.473(3) y
O12 Sm2 . 2.431(3) y
O1W Sm2 . 2.536(4) y
O1W H1W . 0.83(2) ?
O1W H2W . 0.81(2) ?
O2W Sm1 . 2.500(3) ?
O2W H4W . 0.801(19) ?
O2W H3W . 0.82(2) ?
O3W H6W . 0.86(2) ?
O3W H5W . 0.85(2) ?
O4W H7W . 0.86(2) ?
O4W H8W . 0.87(2) ?
O5W H9W . 0.87(2) ?
O5W H10W . 0.87(2) ?
O6W H11W . 0.87(2) ?
O6W H12W . 0.85(2) ?
Sm1 O9 2_666 2.435(3) ?
Sm2 O8 2_665 2.444(3) ?
Sm2 O6 2_665 2.471(3) ?
Sm2 O11 2_675 2.473(3) ?

loop_
_geom_hbond_atom_site_label_D
_geom_hbond_atom_site_label_H
_geom_hbond_atom_site_label_A
_geom_hbond_site_symmetry_A
_geom_hbond_distance_DH
_geom_hbond_distance_HA
_geom_hbond_distance_DA
_geom_hbond_angle_DHA
C28 H28 O7 . 0.93 2.43 3.095(6) 128.1
C14 H14 O12 1_455 0.93 2.55 3.408(6) 154.0
C12 H12 O11 1_455 0.93 2.52 3.387(5) 154.8
C8 H8 O9 2_676 0.93 2.51 3.254(5) 136.8
O6W H11W O2 . 0.87(2) 2.23(6) 2.935(6) 138(8)
O5W H10W O7 2_666 0.87(2) 2.44(6) 2.915(5) 115(5)
O5W H10W O8 2_666 0.87(2) 2.45(4) 2.983(5) 120(3)
O4W H7W O3 2_666 0.86(2) 1.96(3) 2.762(5) 155(6)
O3W H6W O6W 2_666 0.86(2) 1.98(3) 2.800(6) 161(5)
O3W H5W O5 2_666 0.85(2) 2.12(3) 2.946(5) 162(6)
O2W H4W O5W 1_655 0.801(19) 2.04(3) 2.805(6) 161(5)
O2W H3W O3W . 0.82(2) 1.96(2) 2.774(5) 169(6)
O1W H2W O6 . 0.81(2) 2.82(4) 3.566(6) 155(8)
O1W H2W O5 . 0.81(2) 2.90(3) 3.666(5) 158(7)
O1W H1W O4W 1_554 0.83(2) 1.99(4) 2.793(6) 162(9)

loop_
_geom_torsion_atom_site_label_1
_geom_torsion_atom_site_label_2
_geom_torsion_atom_site_label_3
_geom_torsion_atom_site_label_4
_geom_torsion_site_symmetry_1
_geom_torsion_site_symmetry_4
_geom_torsion
O2 C1 C2 O4 . . 3.6(5)
O1 C1 C2 O4 . . -176.7(4)
O2 C1 C2 O3 . . -177.4(4)
O1 C1 C2 O3 . . 2.4(5)
O5 C3 C4 O8 . . -174.6(4)
O6 C3 C4 O8 . . 4.6(6)
O5 C3 C4 O7 . . 6.2(6)
O6 C3 C4 O7 . . -174.7(4)
N1 C7 C8 C9 . . 2.9(7)
C7 C8 C9 C10 . . 0.5(7)
C8 C9 C10 C18 . . -1.7(7)
C8 C9 C10 C11 . . 175.8(5)
C9 C10 C11 C12 . . -177.3(5)
C18 C10 C11 C12 . . 0.2(7)
C10 C11 C12 C13 . . -1.1(8)
C11 C12 C13 C14 . . -179.5(5)
C11 C12 C13 C17 . . -0.6(7)
C17 C13 C14 C15 . . -1.4(7)
C12 C13 C14 C15 . . 177.5(5)
C13 C14 C15 C16 . . 0.3(7)
C14 C15 C16 N2 . . 0.4(8)
C14 C13 C17 N2 . . 1.9(6)
C12 C13 C17 N2 . . -177.0(4)
C14 C13 C17 C18 . . -177.9(4)
C12 C13 C17 C18 . . 3.1(6)
C9 C10 C18 N1 . . -0.2(6)
C11 C10 C18 N1 . . -177.7(4)
C9 C10 C18 C17 . . 179.9(4)
C11 C10 C18 C17 . . 2.4(6)
N2 C17 C18 N1 . . -3.7(6)
C13 C17 C18 N1 . . 176.1(4)
N2 C17 C18 C10 . . 176.2(4)
C13 C17 C18 C10 . . -4.0(6)
N3 C19 C20 C21 . . 0.0(7)
C19 C20 C21 C22 . . 0.0(7)
C20 C21 C22 C30 . . 0.2(7)
C20 C21 C22 C23 . . 179.5(5)
C21 C22 C23 C24 . . -177.4(5)
C30 C22 C23 C24 . . 2.0(8)
C22 C23 C24 C25 . . -1.1(8)
C23 C24 C25 C26 . . -179.6(5)
C23 C24 C25 C29 . . -0.3(8)
C29 C25 C26 C27 . . 1.1(7)
C24 C25 C26 C27 . . -179.6(5)
C25 C26 C27 C28 . . -1.4(8)
C26 C27 C28 N4 . . 1.1(8)
C26 C25 C29 N4 . . -0.5(7)
C24 C25 C29 N4 . . -179.8(4)
C26 C25 C29 C30 . . -180.0(4)
C24 C25 C29 C30 . . 0.8(6)
C21 C22 C30 N3 . . -0.4(6)
C23 C22 C30 N3 . . -179.8(4)
C21 C22 C30 C29 . . 177.9(4)
C23 C22 C30 C29 . . -1.5(6)
N4 C29 C30 N3 . . -0.9(6)
C25 C29 C30 N3 . . 178.5(4)
N4 C29 C30 C22 . . -179.3(4)
C25 C29 C30 C22 . . 0.2(6)
C8 C7 N1 C18 . . -4.6(6)
C8 C7 N1 Sm2 . . 167.9(3)
C10 C18 N1 C7 . . 3.2(6)
C17 C18 N1 C7 . . -176.9(4)
C10 C18 N1 Sm2 . . -169.8(3)
C17 C18 N1 Sm2 . . 10.1(5)
C15 C16 N2 C17 . . 0.1(7)
C15 C16 N2 Sm2 . . -176.5(4)
C13 C17 N2 C16 . . -1.2(6)
C18 C17 N2 C16 . . 178.6(4)
C13 C17 N2 Sm2 . . 175.5(3)
C18 C17 N2 Sm2 . . -4.7(5)
C20 C19 N3 C30 . . -0.2(6)
C20 C19 N3 Sm1 . . 173.9(3)
C22 C30 N3 C19 . . 0.4(6)
C29 C30 N3 C19 . . -177.9(4)
C22 C30 N3 Sm1 . . -173.7(3)
C29 C30 N3 Sm1 . . 8.0(5)
C27 C28 N4 C29 . . -0.5(7)
C27 C28 N4 Sm1 . . -174.3(4)
C25 C29 N4 C28 . . 0.2(6)
C30 C29 N4 C28 . . 179.7(4)
C25 C29 N4 Sm1 . . 174.3(3)
C30 C29 N4 Sm1 . . -6.3(5)
O2 C1 O1 Sm1 . . 166.4(3)
C2 C1 O1 Sm1 . . -13.3(4)
O1 C1 O2 Sm2 . . -173.5(3)
C2 C1 O2 Sm2 . . 6.2(4)
O4 C2 O3 Sm1 . . -170.9(3)
C1 C2 O3 Sm1 . . 10.1(4)
O3 C2 O4 Sm2 . . 168.9(3)
C1 C2 O4 Sm2 . . -12.2(5)
O6 C3 O5 Sm1 . . -175.9(4)
C4 C3 O5 Sm1 . . 3.1(5)
O5 C3 O6 Sm2 . 2_665 171.8(3)
C4 C3 O6 Sm2 . 2_665 -7.2(5)
O8 C4 O7 Sm1 . . 167.8(3)
C3 C4 O7 Sm1 . . -13.0(5)
O7 C4 O8 Sm2 . 2_665 179.5(3)
C3 C4 O8 Sm2 . 2_665 0.3(5)
O10 C5 O9 Sm1 . 2_666 174.9(3)
C5 C5 O9 Sm1 2_666 2_666 -5.5(6)
O9 C5 O10 Sm1 . . 174.5(3)
C5 C5 O10 Sm1 2_666 . -5.1(6)
O12 C6 O11 Sm2 . 2_675 166.6(3)
C6 C6 O11 Sm2 2_675 2_675 -16.5(5)
O11 C6 O12 Sm2 . . 164.0(3)
C6 C6 O12 Sm2 2_675 . -13.0(5)
C5 O10 Sm1 O7 . . 9.6(4)
C5 O10 Sm1 O9 . 2_666 5.6(3)
C5 O10 Sm1 O3 . . 147.2(3)
C5 O10 Sm1 O1 . . 135.2(3)
C5 O10 Sm1 O2W . . -68.0(3)
C5 O10 Sm1 O5 . . 71.0(3)
C5 O10 Sm1 N3 . . -148.9(3)
C5 O10 Sm1 N4 . . -111.9(3)
C4 O7 Sm1 O10 . . 82.8(3)
C4 O7 Sm1 O9 . 2_666 86.5(3)
C4 O7 Sm1 O3 . . -68.9(3)
C4 O7 Sm1 O1 . . -25.7(3)
C4 O7 Sm1 O2W . . 154.7(3)
C4 O7 Sm1 O5 . . 10.4(3)
C4 O7 Sm1 N3 . . -129.4(3)
C4 O7 Sm1 N4 . . -141.2(3)
C2 O3 Sm1 O10 . . -24.4(4)
C2 O3 Sm1 O7 . . 130.3(3)
C2 O3 Sm1 O9 . 2_666 90.7(3)
C2 O3 Sm1 O1 . . -11.8(3)
C2 O3 Sm1 O2W . . -151.5(3)
C2 O3 Sm1 O5 . . 61.9(3)
C2 O3 Sm1 N3 . . -85.4(3)
C2 O3 Sm1 N4 . . -148.4(3)
C1 O1 Sm1 O10 . . -175.8(3)
C1 O1 Sm1 O7 . . -33.0(3)
C1 O1 Sm1 O9 . 2_666 -123.5(3)
C1 O1 Sm1 O3 . . 13.1(3)
C1 O1 Sm1 O2W . . 146.4(3)
C1 O1 Sm1 O5 . . -68.0(3)
C1 O1 Sm1 N3 . . 104.3(3)
C1 O1 Sm1 N4 . . 60.2(3)
C3 O5 Sm1 O10 . . -150.6(3)
C3 O5 Sm1 O7 . . -6.6(3)
C3 O5 Sm1 O9 . 2_666 -88.7(3)
C3 O5 Sm1 O3 . . 72.6(3)
C3 O5 Sm1 O1 . . 142.3(3)
C3 O5 Sm1 O2W . . -70.8(4)
C3 O5 Sm1 N3 . . 130.7(3)
C3 O5 Sm1 N4 . . 32.6(4)
C19 N3 Sm1 O10 . . -34.1(3)
C30 N3 Sm1 O10 . . 139.8(3)
C19 N3 Sm1 O7 . . 165.5(3)
C30 N3 Sm1 O7 . . -20.6(4)
C19 N3 Sm1 O9 . 2_666 -68.2(4)
C30 N3 Sm1 O9 . 2_666 105.8(3)
C19 N3 Sm1 O3 . . 108.3(3)
C30 N3 Sm1 O3 . . -77.8(3)
C19 N3 Sm1 O1 . . 41.9(3)
C30 N3 Sm1 O1 . . -144.2(3)
C19 N3 Sm1 O2W . . -112.7(3)
C30 N3 Sm1 O2W . . 61.2(3)
C19 N3 Sm1 O5 . . 53.3(4)
C30 N3 Sm1 O5 . . -132.8(3)
C19 N3 Sm1 N4 . . 178.4(4)
C30 N3 Sm1 N4 . . -7.7(3)
C28 N4 Sm1 O10 . . 139.6(3)
C29 N4 Sm1 O10 . . -34.1(3)
C28 N4 Sm1 O7 . . -8.1(3)
C29 N4 Sm1 O7 . . 178.2(3)
C28 N4 Sm1 O9 . 2_666 53.0(4)
C29 N4 Sm1 O9 . 2_666 -120.7(3)
C28 N4 Sm1 O3 . . -85.5(4)
C29 N4 Sm1 O3 . . 100.8(3)
C28 N4 Sm1 O1 . . -131.0(3)
C29 N4 Sm1 O1 . . 55.3(3)
C28 N4 Sm1 O2W . . 92.1(4)
C29 N4 Sm1 O2W . . -81.6(3)
C28 N4 Sm1 O5 . . -44.3(4)
C29 N4 Sm1 O5 . . 142.0(3)
C28 N4 Sm1 N3 . . -179.3(4)
C29 N4 Sm1 N3 . . 7.0(3)
C2 O4 Sm2 O12 . . 137.0(3)
C2 O4 Sm2 O8 . 2_665 -109.2(3)
C2 O4 Sm2 O6 . 2_665 -140.0(3)
C2 O4 Sm2 O11 . 2_675 140.7(3)
C2 O4 Sm2 O1W . . -59.2(3)
C2 O4 Sm2 O2 . . 10.8(3)
C2 O4 Sm2 N2 . . 7.9(4)
C2 O4 Sm2 N1 . . 69.6(3)
C6 O12 Sm2 O4 . . -167.6(3)
C6 O12 Sm2 O8 . 2_665 63.6(3)
C6 O12 Sm2 O6 . 2_665 116.7(3)
C6 O12 Sm2 O11 . 2_675 15.1(3)
C6 O12 Sm2 O1W . . 162.2(3)
C6 O12 Sm2 O2 . . -115.3(3)
C6 O12 Sm2 N2 . . -29.0(3)
C6 O12 Sm2 N1 . . -59.7(3)
C1 O2 Sm2 O4 . . -8.5(3)
C1 O2 Sm2 O12 . . -64.9(3)
C1 O2 Sm2 O8 . 2_665 116.2(3)
C1 O2 Sm2 O6 . 2_665 28.5(3)
C1 O2 Sm2 O11 . 2_675 -142.7(3)
C1 O2 Sm2 O1W . . 79.2(3)
C1 O2 Sm2 N2 . . 169.4(3)
C1 O2 Sm2 N1 . . -123.2(3)
C16 N2 Sm2 O4 . . -101.2(3)
C17 N2 Sm2 O4 . . 82.2(3)
C16 N2 Sm2 O12 . . 150.2(3)
C17 N2 Sm2 O12 . . -26.3(3)
C16 N2 Sm2 O8 . 2_665 35.2(3)
C17 N2 Sm2 O8 . 2_665 -141.3(3)
C16 N2 Sm2 O6 . 2_665 27.7(4)
C17 N2 Sm2 O6 . 2_665 -148.9(3)
C16 N2 Sm2 O11 . 2_675 109.1(3)
C17 N2 Sm2 O11 . 2_675 -67.4(3)
C16 N2 Sm2 O1W . . -35.9(3)
C17 N2 Sm2 O1W . . 147.5(3)
C16 N2 Sm2 O2 . . -104.0(3)
C17 N2 Sm2 O2 . . 79.4(3)
C16 N2 Sm2 N1 . . -176.8(4)
C17 N2 Sm2 N1 . . 6.7(3)
C7 N1 Sm2 O4 . . 39.9(3)
C18 N1 Sm2 O4 . . -147.7(3)
C7 N1 Sm2 O12 . . -27.5(3)
C18 N1 Sm2 O12 . . 144.9(3)
C7 N1 Sm2 O8 . 2_665 -141.2(3)
C18 N1 Sm2 O8 . 2_665 31.2(3)
C7 N1 Sm2 O6 . 2_665 -34.6(4)
C18 N1 Sm2 O6 . 2_665 137.9(3)
C7 N1 Sm2 O11 . 2_675 -97.8(3)
C18 N1 Sm2 O11 . 2_675 74.6(3)
C7 N1 Sm2 O1W . . 124.2(3)
C18 N1 Sm2 O1W . . -63.4(3)
C7 N1 Sm2 O2 . . 96.9(3)
C18 N1 Sm2 O2 . . -90.7(3)
C7 N1 Sm2 N2 . . 179.0(3)
C18 N1 Sm2 N2 . . -8.6(3)
